data_7251964
loop_
_publ_author_name
'Kobayashi, Fumiya'
'Iwase, Hiroki'
'Hoshino, Shoma'
'Tadokoro, Makoto'

_publ_section_title
;
 Metal-ion-dependent polarity switching and dielectric enhancement in
 solvent-vapour-responsive mononuclear complexes
;
_journal_name_full CrystEngComm
_journal_paper_doi 10.1039/D5CE01141H
_journal_year 2026
_chemical_formula_moiety 'C18 H19 Fe N2 O5'
_chemical_formula_sum 'C18 H19 Fe N2 O5'
_chemical_formula_weight 399.20
_space_group_crystal_system monoclinic
_space_group_IT_number 14
_space_group_name_Hall '-P 2ybc'
_space_group_name_H-M_alt 'P 1 21/c 1'
_atom_sites_solution_hydrogens mixed
_audit_creation_date 2023-11-20
_audit_creation_method
;
Olex2 1.3
(compiled 2020.11.12 svn.r5f609507 for OlexSys, GUI svn.r6408)
;
_audit_update_record
;
2025-12-02 deposited with the CCDC.	2026-05-07 downloaded from the CCDC.
;
_cell_angle_alpha 90
_cell_angle_beta 101.098(3)
_cell_angle_gamma 90
_cell_formula_units_Z 4
_cell_length_a 12.4010(10)
_cell_length_b 16.4977(13)
_cell_length_c 8.6621(7)
_cell_measurement_reflns_used 6397
_cell_measurement_temperature 173(2)
_cell_measurement_theta_max 30.27
_cell_measurement_theta_min 2.98
_cell_volume 1739.0(2)
_computing_cell_refinement 'SAINT V8.40B (?, 2016)'
_computing_data_reduction 'SAINT V8.40B (?, 2016)'
_computing_molecular_graphics 'Olex2 1.3 (Dolomanov et al., 2009)'
_computing_publication_material 'Olex2 1.3 (Dolomanov et al., 2009)'
_computing_structure_refinement 'SHELXL 2018/3 (Sheldrick, 2015)'
_computing_structure_solution 'SHELXT 2018/2 (Sheldrick, 2018)'
_diffrn_ambient_temperature 173.15
_diffrn_measured_fraction_theta_full 0.974
_diffrn_measured_fraction_theta_max 0.974
_diffrn_measurement_device_type 'Bruker D8QUEST'
_diffrn_measurement_method '\f and \w scans'
_diffrn_radiation_type MoK\a
_diffrn_radiation_wavelength 0.71073
_diffrn_reflns_av_R_equivalents 0.0440
_diffrn_reflns_av_unetI/netI 0.0347
_diffrn_reflns_Laue_measured_fraction_full 0.974
_diffrn_reflns_Laue_measured_fraction_max 0.974
_diffrn_reflns_limit_h_max 14
_diffrn_reflns_limit_h_min -14
_diffrn_reflns_limit_k_max 19
_diffrn_reflns_limit_k_min -19
_diffrn_reflns_limit_l_max 10
_diffrn_reflns_limit_l_min -9
_diffrn_reflns_number 14580
_diffrn_reflns_point_group_measured_fraction_full 0.974
_diffrn_reflns_point_group_measured_fraction_max 0.974
_diffrn_reflns_theta_full 25.025
_diffrn_reflns_theta_max 25.025
_diffrn_reflns_theta_min 2.983
_diffrn_source_current 1.4
_diffrn_source_power 0.07
_diffrn_source_voltage 50.0
_diffrn_standards_number 0
_exptl_absorpt_coefficient_mu 0.899
_exptl_absorpt_correction_T_max 0.7462
_exptl_absorpt_correction_T_min 0.6224
_exptl_absorpt_correction_type none
_exptl_absorpt_process_details
;
SADABS-2016/2 (Bruker,2016/2) was used for absorption correction.
wR2(int) was 0.1034 before and 0.0556 after correction.
The Ratio of minimum to maximum transmission is 0.8341.
The \l/2 correction factor is Not present.
;
_exptl_crystal_colour black
_exptl_crystal_density_diffrn 1.525
_exptl_crystal_description block
_exptl_crystal_F_000 828
_exptl_crystal_size_max 0.25
_exptl_crystal_size_mid 0.20
_exptl_crystal_size_min 0.15
_refine_diff_density_max 0.510
_refine_diff_density_min -0.365
_refine_diff_density_rms 0.066
_refine_ls_extinction_method none
_refine_ls_goodness_of_fit_ref 1.058
_refine_ls_hydrogen_treatment mixed
_refine_ls_matrix_type full
_refine_ls_number_parameters 241
_refine_ls_number_reflns 3000
_refine_ls_number_restraints 3
_refine_ls_restrained_S_all 1.058
_refine_ls_R_factor_all 0.0493
_refine_ls_R_factor_gt 0.0433
_refine_ls_shift/su_max 0.000
_refine_ls_shift/su_mean 0.000
_refine_ls_structure_factor_coef Fsqd
_refine_ls_weighting_details 'w=1/[\s^2^(Fo^2^)+(0.0661P)^2^+1.6252P] where P=(Fo^2^+2Fc^2^)/3'
_refine_ls_weighting_scheme calc
_refine_ls_wR_factor_gt 0.1138
_refine_ls_wR_factor_ref 0.1190
_reflns_Friedel_coverage 0.000
_reflns_number_gt 2657
_reflns_number_total 3000
_reflns_threshold_expression 'I > 2\s(I)'
_cod_data_source_file d5ce01141h2.cif
_cod_data_source_block Feazdp_MeOH
_cod_database_code 7251964
_shelx_shelxl_version_number 2018/3
_shelx_space_group_comment
;
The symmetry employed for this shelxl refinement is uniquely defined
by the following loop, which should always be used as a source of
symmetry information in preference to the above space-group names.
They are only intended as comments.
;
_olex2_refinement_description
;
1. Fixed Uiso
 At 1.2 times of:
  All C(H) groups
 At 1.5 times of:
  All C(H,H,H) groups, All O(H) groups
2. Restrained distances
 O5-H5A
 0.87 with sigma of 0.01
 Fe1-H5A
 2.641199 with sigma of 0.02
 C18-H5A
 1.879266 with sigma of 0.02
3.a Aromatic/amide H refined with riding coordinates:
 C2(H2), C3(H3), C4(H4), C5(H5), C8(H8), C9(H9), C10(H10), C11(H11), C15(H15)
3.b Idealised Me refined as rotating group:
 C13(H13A,H13B,H13C), C17(H17A,H17B,H17C), C18(H18A,H18B,H18C)
;
_olex2_submission_special_instructions 'No special instructions were received'

loop_
_space_group_symop_operation_xyz
'x, y, z'
'-x, y+1/2, -z+1/2'
'-x, -y, -z'
'x, -y-1/2, z-1/2'

loop_
_atom_site_label
_atom_site_type_symbol
_atom_site_fract_x
_atom_site_fract_y
_atom_site_fract_z
_atom_site_U_iso_or_equiv
_atom_site_adp_type
_atom_site_occupancy
_atom_site_site_symmetry_order
_atom_site_calc_flag
_atom_site_refinement_flags_posn
_atom_site_refinement_flags_adp
_atom_site_refinement_flags_occupancy
_atom_site_disorder_assembly
_atom_site_disorder_group
Fe1 Fe 0.66755(3) 0.44835(2) 0.19455(4) 0.02476(17) Uani 1 1 d D . . . .
C2 C 0.8037(2) 0.43197(19) 0.6769(3) 0.0334(7) Uani 1 1 d . . . . .
H2 H 0.759401 0.388354 0.700207 0.040 Uiso 1 1 calc R U . . .
N2 N 0.84623(18) 0.57378(15) 0.3562(3) 0.0307(5) Uani 1 1 d . . . . .
O2 O 0.64935(15) 0.49624(12) -0.0202(2) 0.0295(4) Uani 1 1 d . . . . .
C3 C 0.8866(3) 0.4616(2) 0.7927(4) 0.0387(7) Uani 1 1 d . . . . .
H3 H 0.898815 0.437637 0.894307 0.046 Uiso 1 1 calc R U . . .
O3 O 0.55999(15) 0.36273(11) 0.1200(2) 0.0298(5) Uani 1 1 d . . . . .
C4 C 0.9525(3) 0.5256(2) 0.7640(4) 0.0401(8) Uani 1 1 d . . . . .
H4 H 1.009242 0.545142 0.845160 0.048 Uiso 1 1 calc R U . . .
O4 O 0.78546(15) 0.37125(12) 0.1558(3) 0.0333(5) Uani 1 1 d . . . . .
C5 C 0.9351(2) 0.56039(19) 0.6181(4) 0.0342(7) Uani 1 1 d . . . . .
H5 H 0.979885 0.604487 0.598614 0.041 Uiso 1 1 calc R U . . .
O5 O 0.53241(16) 0.51742(14) 0.2241(2) 0.0372(5) Uani 1 1 d D . . . .
H5A H 0.4717(13) 0.5140(19) 0.156(3) 0.056 Uiso 1 1 d D U . . .
C6 C 0.8513(2) 0.53165(18) 0.4956(3) 0.0291(6) Uani 1 1 d . . . . .
C7 C 0.7796(2) 0.59427(17) 0.0949(3) 0.0261(6) Uani 1 1 d . . . . .
C8 C 0.8414(2) 0.66394(18) 0.0830(4) 0.0314(6) Uani 1 1 d . . . . .
H8 H 0.891720 0.683353 0.172089 0.038 Uiso 1 1 calc R U . . .
C9 C 0.8290(2) 0.70464(18) -0.0592(4) 0.0332(7) Uani 1 1 d . . . . .
H9 H 0.869888 0.752549 -0.067980 0.040 Uiso 1 1 calc R U . . .
O1 O 0.70435(17) 0.43559(13) 0.4172(2) 0.0351(5) Uani 1 1 d . . . . .
N1 N 0.78061(18) 0.54857(13) 0.2341(3) 0.0271(5) Uani 1 1 d . . . . .
C1 C 0.7839(2) 0.46549(18) 0.5251(3) 0.0282(6) Uani 1 1 d . . . . .
C10 C 0.7553(2) 0.67439(18) -0.1905(4) 0.0326(7) Uani 1 1 d . . . . .
H10 H 0.746928 0.702033 -0.288265 0.039 Uiso 1 1 calc R U . . .
C11 C 0.6953(2) 0.60528(18) -0.1791(3) 0.0299(6) Uani 1 1 d . . . . .
H11 H 0.646139 0.585569 -0.269145 0.036 Uiso 1 1 calc R U . . .
C12 C 0.7061(2) 0.56383(16) -0.0363(3) 0.0264(6) Uani 1 1 d . . . . .
C13 C 0.4663(2) 0.2603(2) -0.0413(4) 0.0386(7) Uani 1 1 d . . . . .
H13A H 0.483240 0.212670 -0.099858 0.058 Uiso 1 1 calc R U . . .
H13B H 0.420067 0.297722 -0.113244 0.058 Uiso 1 1 calc R U . . .
H13C H 0.427234 0.243311 0.041350 0.058 Uiso 1 1 calc R U . . .
C14 C 0.5714(2) 0.30220(16) 0.0320(3) 0.0286(6) Uani 1 1 d . . . . .
C15 C 0.6710(2) 0.27457(19) 0.0027(4) 0.0352(7) Uani 1 1 d . . . . .
H15 H 0.670250 0.230186 -0.067417 0.042 Uiso 1 1 calc R U . . .
C16 C 0.7725(2) 0.30837(18) 0.0704(4) 0.0336(7) Uani 1 1 d . . . . .
C17 C 0.8759(3) 0.2676(2) 0.0421(5) 0.0486(9) Uani 1 1 d . . . . .
H17A H 0.856384 0.222512 -0.031722 0.073 Uiso 1 1 calc R U . . .
H17B H 0.917673 0.246875 0.141903 0.073 Uiso 1 1 calc R U . . .
H17C H 0.920781 0.306869 -0.002353 0.073 Uiso 1 1 calc R U . . .
C18 C 0.5217(3) 0.5742(2) 0.3403(4) 0.0452(8) Uani 1 1 d D . . . .
H18A H 0.469208 0.554048 0.402637 0.068 Uiso 1 1 calc R U . . .
H18B H 0.494972 0.625662 0.290492 0.068 Uiso 1 1 calc R U . . .
H18C H 0.593264 0.582788 0.409212 0.068 Uiso 1 1 calc R U . . .

loop_
_atom_site_aniso_label
_atom_site_aniso_U_11
_atom_site_aniso_U_22
_atom_site_aniso_U_33
_atom_site_aniso_U_23
_atom_site_aniso_U_13
_atom_site_aniso_U_12
Fe1 0.0205(2) 0.0266(3) 0.0247(3) -0.00029(16) -0.00199(16) -0.00277(14)
C2 0.0349(16) 0.0357(16) 0.0282(16) 0.0026(13) 0.0027(13) 0.0051(12)
N2 0.0204(11) 0.0368(13) 0.0328(13) -0.0056(11) -0.0001(10) -0.0004(9)
O2 0.0256(9) 0.0334(11) 0.0276(10) 0.0028(8) 0.0002(8) -0.0028(8)
C3 0.0442(18) 0.0448(18) 0.0233(15) -0.0004(13) -0.0030(13) 0.0096(14)
O3 0.0218(9) 0.0303(10) 0.0359(11) -0.0059(9) 0.0021(8) -0.0032(8)
C4 0.0322(16) 0.0524(19) 0.0315(17) -0.0095(15) -0.0047(13) 0.0056(14)
O4 0.0203(9) 0.0334(11) 0.0436(12) -0.0011(10) -0.0002(9) -0.0007(8)
C5 0.0262(15) 0.0411(17) 0.0334(17) -0.0066(13) 0.0004(12) 0.0016(12)
O5 0.0240(10) 0.0505(13) 0.0331(12) -0.0163(10) -0.0044(8) 0.0048(9)
C6 0.0256(13) 0.0332(15) 0.0272(15) -0.0022(12) 0.0022(11) 0.0063(11)
C7 0.0227(13) 0.0314(15) 0.0243(14) 0.0015(12) 0.0049(11) 0.0054(11)
C8 0.0258(14) 0.0353(16) 0.0326(16) -0.0049(13) 0.0042(12) -0.0001(11)
C9 0.0270(14) 0.0320(15) 0.0423(18) 0.0029(13) 0.0108(13) -0.0007(11)
O1 0.0345(11) 0.0422(12) 0.0244(10) 0.0033(9) -0.0046(9) -0.0068(9)
N1 0.0206(11) 0.0301(12) 0.0291(13) -0.0036(10) 0.0010(10) 0.0016(9)
C1 0.0256(14) 0.0333(15) 0.0239(14) -0.0021(12) 0.0001(11) 0.0064(11)
C10 0.0239(14) 0.0405(16) 0.0337(16) 0.0111(13) 0.0062(12) 0.0046(12)
C11 0.0223(13) 0.0407(16) 0.0260(15) 0.0022(13) 0.0028(11) 0.0045(11)
C12 0.0185(13) 0.0297(14) 0.0308(15) 0.0012(12) 0.0044(11) 0.0038(10)
C13 0.0307(15) 0.0401(17) 0.0421(18) -0.0063(14) -0.0005(13) -0.0081(13)
C14 0.0283(14) 0.0267(14) 0.0292(15) 0.0015(12) 0.0013(12) -0.0031(11)
C15 0.0318(15) 0.0333(16) 0.0402(17) -0.0070(14) 0.0062(13) -0.0017(12)
C16 0.0287(15) 0.0297(16) 0.0423(18) 0.0074(14) 0.0068(13) 0.0039(11)
C17 0.0348(17) 0.0437(19) 0.070(3) 0.0023(18) 0.0181(17) 0.0068(14)
C18 0.049(2) 0.0467(19) 0.0370(18) -0.0083(15) 0.0000(15) 0.0077(15)

loop_
_atom_type_symbol
_atom_type_description
_atom_type_scat_dispersion_real
_atom_type_scat_dispersion_imag
_atom_type_scat_source
C C 0.0033 0.0016 'International Tables Vol C Tables 4.2.6.8 and 6.1.1.4'
H H 0.0000 0.0000 'International Tables Vol C Tables 4.2.6.8 and 6.1.1.4'
Fe Fe 0.3463 0.8444 'International Tables Vol C Tables 4.2.6.8 and 6.1.1.4'
N N 0.0061 0.0033 'International Tables Vol C Tables 4.2.6.8 and 6.1.1.4'
O O 0.0106 0.0060 'International Tables Vol C Tables 4.2.6.8 and 6.1.1.4'

loop_
_geom_angle_atom_site_label_1
_geom_angle_atom_site_label_2
_geom_angle_atom_site_label_3
_geom_angle
_geom_angle_site_symmetry_1
_geom_angle_site_symmetry_3
_geom_angle_publ_flag
O2 Fe1 O4 92.87(8) . . ?
O2 Fe1 O5 87.05(8) . . ?
O2 Fe1 N1 78.31(8) . . ?
O3 Fe1 O2 91.74(8) . . ?
O3 Fe1 O4 87.70(8) . . ?
O3 Fe1 O5 85.54(8) . . ?
O3 Fe1 N1 170.04(9) . . ?
O4 Fe1 O5 173.24(8) . . ?
O4 Fe1 N1 92.30(8) . . ?
O5 Fe1 N1 94.31(9) . . ?
O1 Fe1 O2 161.81(8) . . ?
O1 Fe1 O3 105.56(9) . . ?
O1 Fe1 O4 93.37(9) . . ?
O1 Fe1 O5 88.73(9) . . ?
O1 Fe1 N1 84.38(9) . . ?
C3 C2 H2 119.6 . . ?
C3 C2 C1 120.8(3) . . ?
C1 C2 H2 119.6 . . ?
N1 N2 C6 118.3(2) . . ?
C12 O2 Fe1 117.35(17) . . ?
C2 C3 H3 119.3 . . ?
C2 C3 C4 121.5(3) . . ?
C4 C3 H3 119.3 . . ?
C14 O3 Fe1 127.64(17) . . ?
C3 C4 H4 120.3 . . ?
C5 C4 C3 119.5(3) . . ?
C5 C4 H4 120.3 . . ?
C16 O4 Fe1 126.89(18) . . ?
C4 C5 H5 119.5 . . ?
C4 C5 C6 121.0(3) . . ?
C6 C5 H5 119.5 . . ?
Fe1 O5 H5A 119.8(13) . . ?
C18 O5 Fe1 130.14(19) . . ?
C18 O5 H5A 110.0(13) . . ?
N2 C6 C5 112.9(3) . . ?
N2 C6 C1 127.6(3) . . ?
C5 C6 C1 119.5(3) . . ?
C8 C7 N1 125.7(3) . . ?
C8 C7 C12 120.9(3) . . ?
C12 C7 N1 113.3(2) . . ?
C7 C8 H8 120.1 . . ?
C9 C8 C7 119.7(3) . . ?
C9 C8 H8 120.1 . . ?
C8 C9 H9 120.3 . . ?
C8 C9 C10 119.4(3) . . ?
C10 C9 H9 120.3 . . ?
C1 O1 Fe1 132.63(19) . . ?
N2 N1 Fe1 132.5(2) . . ?
N2 N1 C7 115.6(2) . . ?
C7 N1 Fe1 111.93(17) . . ?
C2 C1 C6 117.8(3) . . ?
O1 C1 C2 119.3(3) . . ?
O1 C1 C6 122.9(3) . . ?
C9 C10 H10 119.6 . . ?
C11 C10 C9 120.9(3) . . ?
C11 C10 H10 119.6 . . ?
C10 C11 H11 119.7 . . ?
C10 C11 C12 120.5(3) . . ?
C12 C11 H11 119.7 . . ?
O2 C12 C7 119.0(3) . . ?
O2 C12 C11 122.5(3) . . ?
C11 C12 C7 118.5(3) . . ?
H13A C13 H13B 109.5 . . ?
H13A C13 H13C 109.5 . . ?
H13B C13 H13C 109.5 . . ?
C14 C13 H13A 109.5 . . ?
C14 C13 H13B 109.5 . . ?
C14 C13 H13C 109.5 . . ?
O3 C14 C13 115.1(3) . . ?
O3 C14 C15 124.8(3) . . ?
C15 C14 C13 120.1(3) . . ?
C14 C15 H15 118.2 . . ?
C14 C15 C16 123.7(3) . . ?
C16 C15 H15 118.2 . . ?
O4 C16 C15 125.0(3) . . ?
O4 C16 C17 116.4(3) . . ?
C15 C16 C17 118.6(3) . . ?
C16 C17 H17A 109.5 . . ?
C16 C17 H17B 109.5 . . ?
C16 C17 H17C 109.5 . . ?
H17A C17 H17B 109.5 . . ?
H17A C17 H17C 109.5 . . ?
H17B C17 H17C 109.5 . . ?
O5 C18 H18A 109.5 . . ?
O5 C18 H18B 109.5 . . ?
O5 C18 H18C 109.5 . . ?
H18A C18 H18B 109.5 . . ?
H18A C18 H18C 109.5 . . ?
H18B C18 H18C 109.5 . . ?

loop_
_geom_bond_atom_site_label_1
_geom_bond_atom_site_label_2
_geom_bond_distance
_geom_bond_site_symmetry_2
_geom_bond_publ_flag
Fe1 O2 1.9938(19) . ?
Fe1 O3 1.9646(18) . ?
Fe1 O4 2.014(2) . ?
Fe1 O5 2.083(2) . ?
Fe1 O1 1.906(2) . ?
Fe1 N1 2.152(2) . ?
C2 H2 0.9500 . ?
C2 C3 1.381(4) . ?
C2 C1 1.404(4) . ?
N2 C6 1.385(4) . ?
N2 N1 1.273(3) . ?
O2 C12 1.340(3) . ?
C3 H3 0.9500 . ?
C3 C4 1.386(5) . ?
O3 C14 1.280(3) . ?
C4 H4 0.9500 . ?
C4 C5 1.367(5) . ?
O4 C16 1.266(4) . ?
C5 H5 0.9500 . ?
C5 C6 1.417(4) . ?
O5 H5A 0.864(9) . ?
O5 C18 1.401(4) . ?
C6 C1 1.427(4) . ?
C7 C8 1.396(4) . ?
C7 N1 1.420(4) . ?
C7 C12 1.406(4) . ?
C8 H8 0.9500 . ?
C8 C9 1.385(4) . ?
C9 H9 0.9500 . ?
C9 C10 1.406(4) . ?
O1 C1 1.318(3) . ?
C10 H10 0.9500 . ?
C10 C11 1.375(4) . ?
C11 H11 0.9500 . ?
C11 C12 1.397(4) . ?
C13 H13A 0.9800 . ?
C13 H13B 0.9800 . ?
C13 H13C 0.9800 . ?
C13 C14 1.503(4) . ?
C14 C15 1.385(4) . ?
C15 H15 0.9500 . ?
C15 C16 1.399(4) . ?
C16 C17 1.509(4) . ?
C17 H17A 0.9800 . ?
C17 H17B 0.9800 . ?
C17 H17C 0.9800 . ?
C18 H18A 0.9800 . ?
C18 H18B 0.9800 . ?
C18 H18C 0.9800 . ?

loop_
_geom_torsion_atom_site_label_1
_geom_torsion_atom_site_label_2
_geom_torsion_atom_site_label_3
_geom_torsion_atom_site_label_4
_geom_torsion
_geom_torsion_site_symmetry_1
_geom_torsion_site_symmetry_2
_geom_torsion_site_symmetry_3
_geom_torsion_site_symmetry_4
_geom_torsion_publ_flag
Fe1 O2 C12 C7 3.8(3) . . . . ?
Fe1 O2 C12 C11 -176.4(2) . . . . ?
Fe1 O3 C14 C13 -163.82(19) . . . . ?
Fe1 O3 C14 C15 16.3(4) . . . . ?
Fe1 O4 C16 C15 -8.9(4) . . . . ?
Fe1 O4 C16 C17 171.5(2) . . . . ?
Fe1 O1 C1 C2 -166.8(2) . . . . ?
Fe1 O1 C1 C6 13.9(4) . . . . ?
C2 C3 C4 C5 0.1(5) . . . . ?
N2 C6 C1 C2 -179.8(3) . . . . ?
N2 C6 C1 O1 -0.4(5) . . . . ?
C3 C2 C1 C6 -0.9(4) . . . . ?
C3 C2 C1 O1 179.8(3) . . . . ?
C3 C4 C5 C6 -0.4(5) . . . . ?
O3 C14 C15 C16 2.1(5) . . . . ?
C4 C5 C6 N2 -179.6(3) . . . . ?
C4 C5 C6 C1 0.1(4) . . . . ?
C5 C6 C1 C2 0.5(4) . . . . ?
C5 C6 C1 O1 179.9(3) . . . . ?
C6 N2 N1 Fe1 0.4(4) . . . . ?
C6 N2 N1 C7 -179.8(2) . . . . ?
C7 C8 C9 C10 -1.0(4) . . . . ?
C8 C7 N1 Fe1 178.2(2) . . . . ?
C8 C7 N1 N2 -1.6(4) . . . . ?
C8 C7 C12 O2 179.2(2) . . . . ?
C8 C7 C12 C11 -0.6(4) . . . . ?
C8 C9 C10 C11 0.3(4) . . . . ?
C9 C10 C11 C12 0.3(4) . . . . ?
N1 N2 C6 C5 173.8(2) . . . . ?
N1 N2 C6 C1 -5.9(4) . . . . ?
N1 C7 C8 C9 -177.3(3) . . . . ?
N1 C7 C12 O2 -2.2(4) . . . . ?
N1 C7 C12 C11 178.0(2) . . . . ?
C1 C2 C3 C4 0.5(5) . . . . ?
C10 C11 C12 O2 -179.9(3) . . . . ?
C10 C11 C12 C7 -0.1(4) . . . . ?
C12 C7 C8 C9 1.1(4) . . . . ?
C12 C7 N1 Fe1 -0.3(3) . . . . ?
C12 C7 N1 N2 179.8(2) . . . . ?
C13 C14 C15 C16 -177.8(3) . . . . ?
C14 C15 C16 O4 -5.7(5) . . . . ?
C14 C15 C16 C17 173.9(3) . . . . ?
